data_7106756
loop_
_publ_author_name
'Guiling Guo'
'Yanqing Xu'
'Jie Cao'
'Changwen Hu'

_publ_section_title
;
 An unprecedented vanadoniobate cluster with 'trans-vanadium' bicapped
 Keggin-type {VNb12O40(VO)2}
;
_journal_name_full Chem.Commun.
_journal_page_first 9411
_journal_paper_doi 10.1039/c1cc12329g
_journal_volume 47
_journal_year 2011
_chemical_formula_sum 'C22 H124 Cu5.5 N22 Nb12 O60 V3'
_chemical_formula_weight 3274.64
_chemical_name_systematic
;
?
;
_space_group_IT_number 13
_symmetry_cell_setting monoclinic
_symmetry_space_group_name_Hall '-P 2yc'
_symmetry_space_group_name_H-M 'P 1 2/c 1'
_atom_sites_solution_hydrogens geom
_atom_sites_solution_primary direct
_atom_sites_solution_secondary difmap
_audit_creation_method SHELXL-97
_cell_angle_alpha 90.00
_cell_angle_beta 103.0880(10)
_cell_angle_gamma 90.00
_cell_formula_units_Z 4
_cell_length_a 25.6242(17)
_cell_length_b 14.3236(9)
_cell_length_c 25.0786(16)
_cell_measurement_reflns_used 9984
_cell_measurement_temperature 296(2)
_cell_measurement_theta_max 28.47
_cell_measurement_theta_min 2.45
_cell_volume 8965.5(10)
_computing_cell_refinement 'Bruker SMART'
_computing_data_collection 'Bruker SMART'
_computing_data_reduction 'Bruker SMART'
_computing_molecular_graphics 'Bruker SHELXTL'
_computing_publication_material 'Bruker SHELXTL'
_computing_structure_refinement 'SHELXL-97 (Sheldrick, 1997)'
_computing_structure_solution 'SHELXS-97 (Sheldrick, 1990)'
_diffrn_ambient_temperature 296(2)
_diffrn_measured_fraction_theta_full 0.987
_diffrn_measured_fraction_theta_max 0.987
_diffrn_measurement_device_type 'CCD area detector'
_diffrn_measurement_method 'phi and omega scans'
_diffrn_radiation_monochromator graphite
_diffrn_radiation_source 'fine-focus sealed tube'
_diffrn_radiation_type MoK\a
_diffrn_radiation_wavelength 0.71073
_diffrn_reflns_av_R_equivalents 0.0224
_diffrn_reflns_av_sigmaI/netI 0.0264
_diffrn_reflns_limit_h_max 26
_diffrn_reflns_limit_h_min -31
_diffrn_reflns_limit_k_max 17
_diffrn_reflns_limit_k_min -17
_diffrn_reflns_limit_l_max 29
_diffrn_reflns_limit_l_min -30
_diffrn_reflns_number 44647
_diffrn_reflns_theta_full 25.50
_diffrn_reflns_theta_max 25.50
_diffrn_reflns_theta_min 0.82
_exptl_absorpt_coefficient_mu 3.148
_exptl_absorpt_correction_T_max 0.5577
_exptl_absorpt_correction_T_min 0.3970
_exptl_absorpt_correction_type multi-scan
_exptl_absorpt_process_details 'Bruker SMART'
_exptl_crystal_colour Purple
_exptl_crystal_density_diffrn 2.426
_exptl_crystal_density_method 'not measured'
_exptl_crystal_description Block
_exptl_crystal_F_000 6442
_exptl_crystal_size_max 0.36
_exptl_crystal_size_mid 0.28
_exptl_crystal_size_min 0.21
_refine_diff_density_max 1.824
_refine_diff_density_min -2.209
_refine_diff_density_rms 0.149
_refine_ls_extinction_method none
_refine_ls_goodness_of_fit_ref 1.096
_refine_ls_hydrogen_treatment constr
_refine_ls_matrix_type full
_refine_ls_number_parameters 1147
_refine_ls_number_reflns 16490
_refine_ls_number_restraints 2960
_refine_ls_restrained_S_all 1.144
_refine_ls_R_factor_all 0.0438
_refine_ls_R_factor_gt 0.0394
_refine_ls_shift/su_max 0.044
_refine_ls_shift/su_mean 0.001
_refine_ls_structure_factor_coef Fsqd
_refine_ls_weighting_details 'calc w=1/[\s^2^(Fo^2^)+(0.0371P)^2^+80.5795P] where P=(Fo^2^+2Fc^2^)/3'
_refine_ls_weighting_scheme calc
_refine_ls_wR_factor_gt 0.1036
_refine_ls_wR_factor_ref 0.1079
_reflns_number_gt 14990
_reflns_number_total 16490
_reflns_threshold_expression >2sigma(I)
_cod_data_source_file c1cc12329g.txt
_cod_data_source_block e
_cod_original_sg_symbol_H-M P2/c
_cod_original_formula_sum 'C22 H124 Cu5.50 N22 Nb12 O60 V3'
_cod_database_code 7106756

loop_
_symmetry_equiv_pos_as_xyz
'x, y, z'
'-x, y, -z+1/2'
'-x, -y, -z'
'x, -y, z-1/2'

loop_
_atom_site_label
_atom_site_type_symbol
_atom_site_fract_x
_atom_site_fract_y
_atom_site_fract_z
_atom_site_U_iso_or_equiv
_atom_site_adp_type
_atom_site_occupancy
_atom_site_symmetry_multiplicity
_atom_site_calc_flag
_atom_site_refinement_flags
_atom_site_disorder_assembly
_atom_site_disorder_group
Nb1 Nb 0.21979(2) 0.51160(3) 0.48916(2) 0.01639(11) Uani 1 1 d . . .
Nb2 Nb 0.32290(2) 0.91969(3) 0.53973(2) 0.01742(11) Uani 1 1 d . . .
Nb3 Nb 0.31951(2) 0.55555(4) 0.39114(2) 0.01859(11) Uani 1 1 d . . .
Nb4 Nb 0.16915(2) 0.58202(4) 0.34150(2) 0.01950(12) Uani 1 1 d . . .
Nb5 Nb 0.15859(2) 0.69999(4) 0.53614(2) 0.01767(11) Uani 1 1 d . . .
Nb6 Nb 0.10347(2) 0.76490(4) 0.38842(2) 0.01909(12) Uani 1 1 d . . .
Nb7 Nb 0.27707(2) 0.98539(4) 0.40514(2) 0.01885(11) Uani 1 1 d . . .
Nb8 Nb 0.29549(2) 0.67845(3) 0.58718(2) 0.01633(11) Uani 1 1 d . . .
Nb9 Nb 0.394558(19) 0.72101(4) 0.48942(2) 0.01673(11) Uani 1 1 d . . .
Nb10 Nb 0.19537(2) 0.80352(4) 0.29946(2) 0.02128(12) Uani 1 1 d . . .
Nb11 Nb 0.18668(2) 0.94517(4) 0.49575(2) 0.01784(11) Uani 1 1 d . . .
Nb12 Nb 0.34538(2) 0.78018(4) 0.35478(2) 0.02061(12) Uani 1 1 d . . .
Cu1 Cu 0.24272(4) 0.26392(6) 0.45031(4) 0.0366(2) Uani 1 1 d . . .
Cu2 Cu 0.29460(4) 0.49522(8) 0.70271(4) 0.0476(3) Uani 1 1 d . . .
Cu3 Cu 0.28396(4) 0.92271(7) 0.71443(4) 0.0411(2) Uani 1 1 d . . .
Cu4 Cu 0.5000 0.5000 1.0000 0.0460(3) Uani 1 2 d S . .
Cu5 Cu 0.5000 0.0000 0.5000 0.0398(3) Uani 1 2 d S . .
Cu6 Cu 0.02309(8) 0.77353(14) 0.22195(9) 0.0447(5) Uani 0.50 1 d P . .
Cu7 Cu 0.0000 1.0000 0.0000 0.0507(4) Uani 1 2 d S . .
Cu8 Cu 0.0000 0.5000 0.5000 0.0672(5) Uani 1 2 d S . .
V1 V 0.24925(3) 0.74570(6) 0.44305(4) 0.01265(18) Uani 1 1 d . . .
V2 V 0.15373(4) 0.95599(7) 0.36800(4) 0.0205(2) Uani 1 1 d . . .
V3 V 0.34364(4) 0.53704(7) 0.51797(4) 0.0170(2) Uani 1 1 d . . .
O1 O 0.21554(19) 0.3888(3) 0.49841(18) 0.0293(9) Uani 1 1 d U . .
O2 O 0.36842(18) 0.9777(3) 0.59282(19) 0.0299(10) Uani 1 1 d U . .
O3 O 0.34510(19) 0.4485(3) 0.37260(19) 0.0303(10) Uani 1 1 d U . .
O4 O 0.14112(19) 0.4867(3) 0.30205(19) 0.0314(10) Uani 1 1 d U . .
O5 O 0.10785(18) 0.6987(3) 0.57224(19) 0.0298(10) Uani 1 1 d U . .
O6 O 0.03432(18) 0.7933(3) 0.37405(19) 0.0312(10) Uani 1 1 d U . .
O7 O 0.28499(19) 1.0902(3) 0.37067(19) 0.0315(10) Uani 1 1 d U . .
O8 O 0.33097(18) 0.6569(3) 0.65496(17) 0.0287(9) Uani 1 1 d U . .
O9 O 0.46089(17) 0.7159(3) 0.52962(18) 0.0267(9) Uani 1 1 d U . .
O10 O 0.17935(19) 0.8531(3) 0.23349(18) 0.0333(10) Uani 1 1 d U . .
O11 O 0.14311(19) 1.0283(3) 0.5143(2) 0.0328(10) Uani 1 1 d U . .
O12 O 0.3790(2) 0.8147(4) 0.30404(19) 0.0349(10) Uani 1 1 d U . .
O13 O 0.38038(16) 0.5852(3) 0.46149(16) 0.0215(7) Uani 1 1 d U . .
O14 O 0.28319(16) 0.5436(3) 0.55546(16) 0.0210(7) Uani 1 1 d U . .
O15 O 0.20624(16) 1.0155(3) 0.43014(17) 0.0220(8) Uani 1 1 d U . .
O16 O 0.35588(15) 0.6615(3) 0.54538(16) 0.0191(7) Uani 1 1 d U . .
O17 O 0.28767(16) 0.5110(3) 0.45612(16) 0.0211(7) Uani 1 1 d U . .
O18 O 0.24774(17) 0.5581(3) 0.34909(17) 0.0245(8) Uani 1 1 d U . .
O19 O 0.11709(17) 0.7108(3) 0.46008(17) 0.0237(8) Uani 1 1 d U . .
O20 O 0.12684(16) 0.8398(3) 0.32658(17) 0.0239(8) Uani 1 1 d U . .
O21 O 0.37079(16) 0.8392(3) 0.51026(17) 0.0219(7) Uani 1 1 d U . .
O22 O 0.30393(17) 0.8096(3) 0.57848(17) 0.0230(7) Uani 1 1 d U . .
O23 O 0.18068(17) 0.5308(3) 0.41610(17) 0.0251(8) Uani 1 1 d U . .
O24 O 0.25287(17) 0.9776(3) 0.54634(17) 0.0246(8) Uani 1 1 d U . .
O25 O 0.32646(17) 0.9020(3) 0.38356(17) 0.0258(8) Uani 1 1 d U . .
O26 O 0.27042(17) 0.7781(3) 0.31247(17) 0.0256(8) Uani 1 1 d U . .
O27 O 0.22349(16) 0.6850(3) 0.59728(16) 0.0198(7) Uani 1 1 d U . .
O28 O 0.40615(17) 0.7666(3) 0.42050(18) 0.0250(8) Uani 1 1 d U . .
O29 O 0.21794(17) 0.9239(3) 0.34530(17) 0.0236(8) Uani 1 1 d U . .
O30 O 0.31902(17) 1.0091(3) 0.47796(17) 0.0235(8) Uani 1 1 d U . .
O31 O 0.17230(17) 0.6763(3) 0.28251(17) 0.0258(8) Uani 1 1 d U . .
O32 O 0.34805(18) 0.6416(3) 0.34690(18) 0.0271(8) Uani 1 1 d U . .
O33 O 0.16724(16) 0.5604(3) 0.52510(17) 0.0217(7) Uani 1 1 d U . .
O34 O 0.13448(16) 0.8886(3) 0.42675(17) 0.0223(7) Uani 1 1 d U . .
O35 O 0.17360(17) 0.8348(3) 0.53275(17) 0.0243(7) Uani 1 1 d U . .
O36 O 0.10371(17) 0.6496(3) 0.34990(18) 0.0252(8) Uani 1 1 d U . .
O37 O 0.23618(16) 0.6797(3) 0.49487(16) 0.0191(7) Uani 1 1 d U . .
O38 O 0.30705(16) 0.7104(3) 0.42666(16) 0.0201(7) Uani 1 1 d U . .
O39 O 0.25527(16) 0.8601(3) 0.46341(16) 0.0195(7) Uani 1 1 d U . .
O40 O 0.19785(16) 0.7319(3) 0.38760(16) 0.0208(7) Uani 1 1 d U . .
O41 O 0.11620(19) 1.0403(3) 0.3375(2) 0.0360(11) Uani 1 1 d U . .
O42 O 0.37816(18) 0.4479(3) 0.54634(18) 0.0284(9) Uani 1 1 d U . .
O43 O 0.5113(3) -0.1554(5) 0.4471(3) 0.0637(18) Uani 1 1 d . . .
O44 O 0.2925(3) 1.2230(5) 0.2981(3) 0.0668(15) Uani 1 1 d U . .
O45 O 0.2628(3) 0.3546(6) 0.7323(3) 0.085(2) Uani 1 1 d U . .
O46 O 0.3508(3) 0.7940(5) 0.1891(3) 0.0731(16) Uani 1 1 d U . .
O47 O 0.0567(3) 1.1731(6) 0.2597(4) 0.093(2) Uani 1 1 d U . .
O48 O 0.3909(3) 0.3020(6) 0.3339(3) 0.0796(18) Uani 1 1 d U . .
O49 O 0.2112(5) 0.2337(9) 0.6438(5) 0.131(3) Uani 1 1 d U . .
O50 O 0.0555(7) 0.4367(13) 0.2236(7) 0.051(3) Uiso 0.343(12) 1 d PU A 1
O51 O 0.2700(3) 1.0641(5) 0.6491(3) 0.0629(14) Uani 1 1 d U . .
O52 O 0.5694(3) 0.8750(6) 0.3642(3) 0.0780(18) Uani 1 1 d U . .
H52A H 0.5801 0.9244 0.3821 0.094 Uiso 1 1 d R . .
H52B H 0.5849 0.8527 0.3412 0.094 Uiso 1 1 d R . .
O53 O 0.4429(3) 0.7155(6) 0.6512(3) 0.0753(17) Uani 1 1 d U . .
O54 O 0.0532(5) 0.3694(8) 0.2625(5) 0.072(2) Uiso 0.657(12) 1 d PU A 2
O55 O 0.4868(5) 0.7835(9) 0.2992(5) 0.066(2) Uiso 0.574(13) 1 d PU B 2
O56 O 0.1193(6) 1.1126(10) 0.6153(6) 0.079(2) Uani 0.595(11) 1 d PU C 2
O57 O 0.0944(5) 1.2834(9) 0.1796(6) 0.142(3) Uani 1 1 d U . .
O59 O 0.5815(12) 0.347(2) 0.2662(12) 0.159(8) Uiso 0.506(18) 1 d PU D 1
O60 O 0.1448(4) 0.2954(6) 0.5412(4) 0.0878(19) Uani 1 1 d U . .
O61 O -0.0895(3) 0.5423(6) 0.4380(4) 0.081(2) Uani 1 1 d U . .
O62 O 0.0269(6) 1.2208(12) 0.5462(7) 0.099(3) Uani 0.606(15) 1 d PU E 1
N1 N 0.2203(3) 0.3200(5) 0.3752(3) 0.0452(16) Uani 1 1 d . . .
N2 N 0.1690(3) 0.2089(4) 0.4342(3) 0.0430(15) Uani 1 1 d . . .
N3 N 0.2687(3) 0.1895(5) 0.5190(3) 0.0546(19) Uani 1 1 d . . .
N4 N 0.3198(3) 0.2963(5) 0.4585(3) 0.0527(18) Uani 1 1 d . . .
N5 N 0.3307(3) 0.4219(5) 0.6535(3) 0.0476(17) Uani 1 1 d . . .
N6 N 0.3668(4) 0.4909(9) 0.7550(3) 0.081(3) Uani 1 1 d . . .
N7 N 0.2598(3) 0.5712(6) 0.7520(3) 0.055(2) Uani 1 1 d . . .
N8 N 0.2222(3) 0.4986(5) 0.6515(3) 0.0430(16) Uani 1 1 d . . .
N9 N 0.3369(4) 0.9919(6) 0.7707(3) 0.058(2) Uani 1 1 d U . .
N10 N 0.3481(3) 0.8669(5) 0.6943(3) 0.0463(17) Uani 1 1 d . . .
N11 N 0.2302(3) 0.8640(5) 0.6542(3) 0.0413(15) Uani 1 1 d . . .
N12 N 0.2204(3) 0.9549(5) 0.7450(3) 0.0507(18) Uani 1 1 d . . .
N13 N 0.5322(3) 0.4384(5) 1.0699(3) 0.0541(19) Uani 1 1 d . . .
N14 N 0.4845(3) 0.6053(5) 1.0469(3) 0.0510(18) Uani 1 1 d . . .
N15 N 0.5211(2) 0.0743(5) 0.4405(3) 0.0431(16) Uani 1 1 d . . .
N16 N 0.4258(2) 0.0084(5) 0.4533(3) 0.0493(18) Uani 1 1 d . . .
N17 N 0.0815(7) 0.6922(12) 0.1905(7) 0.062(4) Uiso 0.50 1 d PDU . .
N18 N 0.0000 0.6505(10) 0.2500 0.125(7) Uani 1 2 d SDU . .
N19 N 0.0557(5) 0.8979(10) 0.2147(6) 0.055(4) Uani 0.50 1 d PDU . .
N21 N 0.0486(4) 1.0980(7) 0.0408(4) 0.080(3) Uani 1 1 d . . .
N22 N -0.0365(3) 1.0113(7) 0.0612(4) 0.074(3) Uani 1 1 d . . .
N23 N 0.0009(3) 0.6242(6) 0.5381(4) 0.073(3) Uani 1 1 d . . .
N24 N 0.0388(4) 0.5464(7) 0.4435(5) 0.085(3) Uani 1 1 d . . .
C1 C 0.1716(4) 0.2697(6) 0.3463(4) 0.053(2) Uani 1 1 d . . .
H1A H 0.1528 0.3056 0.3150 0.063 Uiso 1 1 calc R . .
H1B H 0.1812 0.2096 0.3334 0.063 Uiso 1 1 calc R . .
C2 C 0.1374(4) 0.2570(6) 0.3859(4) 0.053(2) Uani 1 1 d . . .
H2A H 0.1255 0.3172 0.3964 0.063 Uiso 1 1 calc R . .
H2B H 0.1061 0.2202 0.3696 0.063 Uiso 1 1 calc R . .
C3 C 0.3245(6) 0.2186(8) 0.5433(5) 0.092(4) Uani 1 1 d U . .
H3A H 0.3426 0.1708 0.5681 0.111 Uiso 1 1 calc R . .
H3B H 0.3246 0.2760 0.5639 0.111 Uiso 1 1 calc R . .
C4 C 0.3526(4) 0.2331(6) 0.4983(5) 0.072(3) Uani 1 1 d U . .
H4A H 0.3877 0.2601 0.5125 0.086 Uiso 1 1 calc R . .
H4B H 0.3571 0.1739 0.4810 0.086 Uiso 1 1 calc R . .
C5 C 0.3900(4) 0.4302(9) 0.6747(4) 0.067(3) Uani 1 1 d . . .
H5A H 0.4081 0.3797 0.6604 0.081 Uiso 1 1 calc R . .
H5B H 0.4025 0.4889 0.6629 0.081 Uiso 1 1 calc R . .
C6 C 0.4025(4) 0.4258(11) 0.7356(5) 0.084(4) Uani 1 1 d . . .
H6A H 0.3971 0.3629 0.7476 0.100 Uiso 1 1 calc R . .
H6B H 0.4396 0.4431 0.7503 0.100 Uiso 1 1 calc R . .
C7 C 0.2093(4) 0.6081(7) 0.7190(4) 0.058(2) Uani 1 1 d . . .
H7A H 0.2164 0.6617 0.6980 0.070 Uiso 1 1 calc R . .
H7B H 0.1863 0.6280 0.7427 0.070 Uiso 1 1 calc R . .
C8 C 0.1826(4) 0.5337(7) 0.6815(3) 0.052(2) Uani 1 1 d . . .
H8A H 0.1710 0.4835 0.7021 0.063 Uiso 1 1 calc R . .
H8B H 0.1514 0.5586 0.6560 0.063 Uiso 1 1 calc R . .
C9 C 0.3891(5) 0.9826(10) 0.7580(5) 0.091(4) Uani 1 1 d U . .
H9A H 0.4167 0.9920 0.7911 0.109 Uiso 1 1 calc R . .
H9B H 0.3932 1.0306 0.7320 0.109 Uiso 1 1 calc R . .
C10 C 0.3962(4) 0.8915(9) 0.7352(5) 0.076(3) Uani 1 1 d . . .
H10A H 0.4029 0.8451 0.7641 0.091 Uiso 1 1 calc R . .
H10B H 0.4268 0.8928 0.7185 0.091 Uiso 1 1 calc R . .
C11 C 0.1766(4) 0.8894(7) 0.6594(4) 0.057(2) Uani 1 1 d . . .
H11A H 0.1510 0.8426 0.6417 0.069 Uiso 1 1 calc R . .
H11B H 0.1664 0.9489 0.6416 0.069 Uiso 1 1 calc R . .
C12 C 0.1759(4) 0.8960(8) 0.7183(4) 0.061(3) Uani 1 1 d . . .
H12A H 0.1423 0.9227 0.7224 0.074 Uiso 1 1 calc R . .
H12B H 0.1796 0.8344 0.7347 0.074 Uiso 1 1 calc R . .
C13 C 0.5130(4) 0.4859(7) 1.1146(4) 0.059(2) Uani 1 1 d . . .
H13A H 0.5363 0.4714 1.1498 0.070 Uiso 1 1 calc R . .
H13B H 0.4770 0.4654 1.1150 0.070 Uiso 1 1 calc R . .
C14 C 0.5135(4) 0.5894(7) 1.1037(4) 0.059(2) Uani 1 1 d . . .
H14A H 0.4963 0.6229 1.1287 0.071 Uiso 1 1 calc R . .
H14B H 0.5501 0.6115 1.1091 0.071 Uiso 1 1 calc R . .
C15 C 0.4763(4) 0.0766(10) 0.3930(5) 0.078(3) Uani 1 1 d U . .
H15A H 0.4786 0.1325 0.3717 0.093 Uiso 1 1 calc R . .
H15B H 0.4780 0.0228 0.3699 0.093 Uiso 1 1 calc R . .
C16 C 0.4265(4) 0.0761(11) 0.4099(4) 0.080(4) Uani 1 1 d U . .
H16A H 0.3977 0.0617 0.3786 0.096 Uiso 1 1 calc R . .
H16B H 0.4199 0.1379 0.4227 0.096 Uiso 1 1 calc R . .
C17 C 0.0232(12) 0.5762(17) 0.2225(11) 0.102(9) Uiso 0.50 1 d PDU . .
C18 C 0.0564(12) 0.6037(17) 0.1823(12) 0.105(9) Uiso 0.50 1 d PDU . .
H18A H 0.0840 0.5568 0.1836 0.125 Uiso 0.50 1 calc PR . .
H18B H 0.0335 0.6024 0.1458 0.125 Uiso 0.50 1 calc PR . .
C19 C 0.0091(5) 0.9518(9) 0.2254(4) 0.104(5) Uani 1 1 d DU . .
C20 C 0.0377(5) 1.1107(11) 0.0945(6) 0.103(5) Uani 1 1 d . . .
H20A H 0.0577 1.0653 0.1198 0.124 Uiso 1 1 calc R . .
H20B H 0.0488 1.1727 0.1081 0.124 Uiso 1 1 calc R . .
C21 C -0.0178(5) 1.0992(11) 0.0906(6) 0.097(5) Uani 1 1 d . . .
H21A H -0.0372 1.1517 0.0711 0.116 Uiso 1 1 calc R . .
H21B H -0.0248 1.0974 0.1270 0.116 Uiso 1 1 calc R . .
C22 C -0.0157(6) 0.6076(9) 0.5894(7) 0.104(5) Uani 1 1 d . . .
H22A H 0.0157 0.5936 0.6180 0.124 Uiso 1 1 calc R . .
H22B H -0.0318 0.6641 0.5998 0.124 Uiso 1 1 calc R . .
C23 C 0.0524(6) 0.4659(11) 0.4144(6) 0.098(5) Uani 1 1 d . . .
H23A H 0.0543 0.4850 0.3778 0.117 Uiso 1 1 calc R . .
H23B H 0.0876 0.4437 0.4329 0.117 Uiso 1 1 calc R . .
N19' N 0.0236(6) 0.8553(11) 0.2433(7) 0.059(4) Uiso 0.50 1 d P . .
O59' O 0.5319(9) 0.3335(15) 0.2300(9) 0.110(5) Uiso 0.494(18) 1 d PU D 2
O55' O 0.4801(7) 0.8536(12) 0.2863(7) 0.062(2) Uiso 0.426(13) 1 d PU B 1
O62' O 0.0432(10) 1.2692(17) 0.5846(10) 0.092(4) Uiso 0.394(15) 1 d PU E 2
O56' O 0.0693(5) 1.1060(9) 0.5596(5) 0.067(2) Uiso 0.405(11) 1 d PU C 1
H13C H 0.5192 0.3818 1.0746 0.080 Uiso 1 1 d R . .
H13D H 0.5670 0.4340 1.0803 0.080 Uiso 1 1 d R . .
H12C H 0.2277 0.9425 0.7812 0.080 Uiso 1 1 d R . .
H15D H 0.5260 0.1341 0.4503 0.080 Uiso 1 1 d R . .
H1D H 0.2473 0.3232 0.3592 0.080 Uiso 1 1 d R . .
H12D H 0.2120 1.0138 0.7374 0.080 Uiso 1 1 d R . .
H8D H 0.2168 0.4407 0.6407 0.080 Uiso 1 1 d R . .
H5D H 0.3197 0.4418 0.6198 0.080 Uiso 1 1 d R . .
H1C H 0.2110 0.3778 0.3852 0.080 Uiso 1 1 d R . .
H15C H 0.5483 0.0554 0.4270 0.080 Uiso 1 1 d R . .
H8C H 0.2191 0.5358 0.6235 0.080 Uiso 1 1 d R . .
H5C H 0.3218 0.3643 0.6511 0.080 Uiso 1 1 d R . .
H7D H 0.2500 0.5540 0.7827 0.080 Uiso 1 1 d R . .
H7C H 0.2795 0.6224 0.7634 0.080 Uiso 1 1 d R . .
H4D H 0.3209 0.3561 0.4670 0.080 Uiso 1 1 d R . .
H23D H 0.0368 0.6319 0.5431 0.080 Uiso 1 1 d R . .
H3D H 0.2657 0.1298 0.5154 0.080 Uiso 1 1 d R . .
H61B H -0.1053 0.5969 0.4377 0.080 Uiso 1 1 d R . .
H3C H 0.2549 0.2055 0.5479 0.080 Uiso 1 1 d R . .
H23C H -0.0158 0.6639 0.5125 0.080 Uiso 1 1 d R . .
H4C H 0.3260 0.2883 0.4247 0.080 Uiso 1 1 d R . .
H61A H -0.1148 0.5015 0.4298 0.080 Uiso 1 1 d R . .
H14D H 0.4509 0.6056 1.0513 0.080 Uiso 1 1 d R . .
H2C H 0.1766 0.1497 0.4399 0.080 Uiso 1 1 d R . .
H10D H 0.3478 0.8055 0.6981 0.080 Uiso 1 1 d R . .
H11D H 0.2382 0.8049 0.6571 0.080 Uiso 1 1 d R . .
H16C H 0.4126 -0.0498 0.4456 0.080 Uiso 1 1 d R . .
H16D H 0.4028 0.0405 0.4684 0.080 Uiso 1 1 d R . .
H9C H 0.3217 1.0465 0.7656 0.080 Uiso 1 1 d R . .
H11C H 0.2293 0.8817 0.6212 0.080 Uiso 1 1 d R . .
H43A H 0.5290 -0.1641 0.4239 0.080 Uiso 1 1 d R . .
H9D H 0.3360 0.9713 0.8044 0.080 Uiso 1 1 d R . .
H2D H 0.1551 0.2198 0.4631 0.080 Uiso 1 1 d R . .
H10C H 0.3532 0.8822 0.6613 0.080 Uiso 1 1 d R . .
H43B H 0.4764 -0.1675 0.4347 0.080 Uiso 1 1 d R . .
H14C H 0.4872 0.6547 1.0263 0.080 Uiso 1 1 d R . .
H21C H 0.0811 1.0674 0.0450 0.080 Uiso 1 1 d R . .
H6C H 0.3832 0.5473 0.7577 0.080 Uiso 1 1 d R . .
H6D H 0.3673 0.4745 0.7902 0.080 Uiso 1 1 d R . .
H21D H 0.0524 1.1471 0.0242 0.080 Uiso 1 1 d R . .
H51A H 0.2674 1.0213 0.6263 0.080 Uiso 1 1 d R . .
H22C H -0.0696 1.0284 0.0523 0.080 Uiso 1 1 d R . .
H51B H 0.2527 1.1122 0.6321 0.080 Uiso 1 1 d R . .
H22D H -0.0352 0.9575 0.0813 0.080 Uiso 1 1 d R . .

loop_
_atom_site_aniso_label
_atom_site_aniso_U_11
_atom_site_aniso_U_22
_atom_site_aniso_U_33
_atom_site_aniso_U_23
_atom_site_aniso_U_13
_atom_site_aniso_U_12
Nb1 0.0165(2) 0.0134(2) 0.0189(2) -0.00020(19) 0.00342(19) -0.00075(19)
Nb2 0.0145(2) 0.0156(2) 0.0216(3) -0.00264(19) 0.00290(19) -0.00150(19)
Nb3 0.0174(2) 0.0211(3) 0.0175(2) -0.0030(2) 0.00442(19) 0.0033(2)
Nb4 0.0184(3) 0.0192(3) 0.0188(2) -0.0023(2) -0.0003(2) -0.0008(2)
Nb5 0.0148(2) 0.0176(2) 0.0219(3) 0.0003(2) 0.0070(2) -0.00054(19)
Nb6 0.0120(2) 0.0192(3) 0.0240(3) 0.0006(2) -0.0003(2) -0.00040(19)
Nb7 0.0154(2) 0.0179(3) 0.0230(3) 0.0037(2) 0.0039(2) -0.0011(2)
Nb8 0.0174(2) 0.0165(2) 0.0151(2) -0.00056(19) 0.00369(19) 0.00053(19)
Nb9 0.0113(2) 0.0188(3) 0.0200(2) 0.0002(2) 0.00337(19) 0.00116(19)
Nb10 0.0196(3) 0.0244(3) 0.0182(3) 0.0029(2) 0.0009(2) 0.0017(2)
Nb11 0.0148(2) 0.0146(2) 0.0245(3) -0.0010(2) 0.0054(2) 0.00119(19)
Nb12 0.0174(3) 0.0264(3) 0.0193(3) 0.0036(2) 0.0069(2) 0.0021(2)
Cu1 0.0410(5) 0.0249(4) 0.0445(5) 0.0047(4) 0.0105(4) 0.0012(4)
Cu2 0.0529(6) 0.0648(7) 0.0252(4) 0.0000(4) 0.0091(4) -0.0025(5)
Cu3 0.0544(6) 0.0392(5) 0.0286(4) -0.0143(4) 0.0069(4) 0.0026(4)
Cu4 0.0387(7) 0.0436(8) 0.0607(9) -0.0006(7) 0.0216(7) -0.0121(6)
Cu5 0.0171(6) 0.0445(7) 0.0564(8) -0.0050(6) 0.0053(5) -0.0074(5)
Cu6 0.0337(10) 0.0382(10) 0.0533(12) -0.0003(9) -0.0086(8) 0.0031(8)
Cu7 0.0242(6) 0.0569(9) 0.0751(10) -0.0113(8) 0.0196(7) -0.0113(6)
Cu8 0.0480(9) 0.0549(10) 0.1081(15) -0.0301(10) 0.0375(10) -0.0268(8)
V1 0.0111(4) 0.0128(4) 0.0138(4) -0.0003(3) 0.0021(3) 0.0004(3)
V2 0.0155(5) 0.0181(5) 0.0263(5) 0.0047(4) 0.0015(4) 0.0031(4)
V3 0.0156(5) 0.0161(5) 0.0187(5) 0.0007(4) 0.0028(4) 0.0036(4)
O1 0.0322(19) 0.0233(18) 0.0323(19) 0.0014(16) 0.0070(16) -0.0003(16)
O2 0.027(2) 0.026(2) 0.034(2) -0.0089(18) 0.0006(18) -0.0071(18)
O3 0.031(2) 0.029(2) 0.032(2) -0.0062(18) 0.0085(18) 0.0087(19)
O4 0.032(2) 0.028(2) 0.032(2) -0.0077(19) 0.0014(19) -0.0038(19)
O5 0.024(2) 0.033(2) 0.036(2) 0.0009(19) 0.0158(19) -0.0010(18)
O6 0.019(2) 0.034(2) 0.037(2) 0.0019(19) 0.0000(18) 0.0018(18)
O7 0.031(2) 0.027(2) 0.036(2) 0.0126(19) 0.0058(19) -0.0030(18)
O8 0.028(2) 0.035(2) 0.023(2) 0.0036(18) 0.0040(17) 0.0035(19)
O9 0.0166(19) 0.031(2) 0.031(2) 0.0004(18) 0.0022(17) 0.0038(17)
O10 0.033(2) 0.039(2) 0.025(2) 0.0055(19) 0.0000(18) 0.002(2)
O11 0.026(2) 0.027(2) 0.047(2) -0.0041(19) 0.0123(19) 0.0061(18)
O12 0.034(2) 0.042(3) 0.032(2) 0.007(2) 0.0159(19) 0.004(2)
O13 0.0191(15) 0.0222(16) 0.0237(16) -0.0011(14) 0.0061(13) 0.0017(14)
O14 0.0199(15) 0.0207(16) 0.0227(15) 0.0022(14) 0.0050(13) 0.0008(14)
O15 0.0197(16) 0.0185(16) 0.0282(16) 0.0021(14) 0.0065(14) 0.0007(14)
O16 0.0166(15) 0.0203(15) 0.0218(15) -0.0010(13) 0.0073(13) 0.0002(13)
O17 0.0185(15) 0.0224(15) 0.0232(15) -0.0018(13) 0.0064(13) 0.0007(13)
O18 0.0226(16) 0.0269(16) 0.0239(15) -0.0025(14) 0.0053(14) 0.0009(14)
O19 0.0216(16) 0.0227(16) 0.0254(16) 0.0013(14) 0.0022(14) -0.0009(14)
O20 0.0201(16) 0.0235(17) 0.0263(16) 0.0022(15) 0.0013(14) 0.0017(14)
O21 0.0180(15) 0.0221(16) 0.0263(16) -0.0007(14) 0.0060(13) -0.0002(14)
O22 0.0221(15) 0.0218(15) 0.0253(15) -0.0021(14) 0.0061(14) 0.0006(14)
O23 0.0229(15) 0.0268(16) 0.0255(15) 0.0012(14) 0.0052(13) -0.0004(14)
O24 0.0236(16) 0.0233(16) 0.0283(16) -0.0035(14) 0.0086(14) 0.0010(14)
O25 0.0225(15) 0.0277(16) 0.0282(15) 0.0024(14) 0.0079(14) -0.0002(14)
O26 0.0230(16) 0.0291(16) 0.0249(16) -0.0001(14) 0.0056(14) 0.0019(14)
O27 0.0190(16) 0.0230(16) 0.0195(15) -0.0005(14) 0.0086(13) 0.0002(14)
O28 0.0202(16) 0.0288(17) 0.0275(16) 0.0007(15) 0.0083(14) 0.0001(14)
O29 0.0206(15) 0.0233(16) 0.0261(16) 0.0031(14) 0.0036(14) 0.0008(14)
O30 0.0214(16) 0.0207(16) 0.0279(17) 0.0008(14) 0.0046(14) -0.0022(14)
O31 0.0267(17) 0.0266(17) 0.0227(16) -0.0013(15) 0.0028(14) 0.0003(15)
O32 0.0264(16) 0.0292(17) 0.0272(16) -0.0012(15) 0.0093(14) 0.0018(15)
O33 0.0205(16) 0.0197(16) 0.0261(16) 0.0002(14) 0.0081(14) -0.0002(14)
O34 0.0192(15) 0.0221(16) 0.0255(15) 0.0008(14) 0.0045(13) -0.0007(14)
O35 0.0237(15) 0.0228(16) 0.0270(15) -0.0004(14) 0.0073(14) 0.0001(14)
O36 0.0204(16) 0.0248(17) 0.0285(17) -0.0023(15) 0.0014(14) 0.0013(14)
O37 0.0182(14) 0.0187(14) 0.0210(14) 0.0005(13) 0.0059(12) -0.0006(13)
O38 0.0166(14) 0.0213(14) 0.0232(14) 0.0005(13) 0.0064(12) 0.0018(13)
O39 0.0180(14) 0.0180(14) 0.0226(14) 0.0001(13) 0.0050(12) 0.0007(13)
O40 0.0189(14) 0.0207(14) 0.0223(14) -0.0004(13) 0.0037(13) 0.0013(13)
O41 0.029(2) 0.031(2) 0.044(3) 0.008(2) -0.002(2) 0.0074(19)
O42 0.026(2) 0.027(2) 0.032(2) 0.0043(18) 0.0053(18) 0.0079(18)
O43 0.046(4) 0.071(4) 0.082(5) -0.008(4) 0.030(3) -0.014(3)
O44 0.068(3) 0.062(3) 0.071(3) 0.019(3) 0.015(3) 0.004(3)
O45 0.084(5) 0.094(5) 0.083(5) 0.045(4) 0.030(4) 0.004(4)
O46 0.080(3) 0.071(3) 0.064(3) -0.004(3) 0.008(3) 0.001(3)
O47 0.072(4) 0.082(5) 0.113(5) 0.016(4) -0.005(4) -0.003(4)
O48 0.076(3) 0.068(3) 0.091(4) -0.014(3) 0.009(3) 0.005(3)
O49 0.132(6) 0.131(6) 0.124(6) 0.003(5) 0.013(5) 0.017(5)
O51 0.071(3) 0.060(3) 0.057(3) -0.007(3) 0.012(3) 0.005(3)
O52 0.074(4) 0.082(4) 0.078(4) -0.019(3) 0.019(3) -0.022(3)
O53 0.064(3) 0.078(3) 0.073(3) -0.009(3) -0.008(3) 0.007(3)
O56 0.078(4) 0.076(4) 0.081(4) -0.002(4) 0.015(4) 0.008(4)
O57 0.130(6) 0.137(6) 0.149(6) 0.011(6) 0.009(6) -0.005(6)
O60 0.089(4) 0.084(4) 0.092(4) 0.008(3) 0.024(3) 0.000(3)
O61 0.056(4) 0.076(5) 0.114(6) -0.004(5) 0.026(4) -0.027(4)
O62 0.088(5) 0.114(6) 0.093(5) 0.001(5) 0.015(5) -0.005(5)
N1 0.053(4) 0.037(4) 0.048(4) 0.008(3) 0.017(3) -0.001(3)
N2 0.051(4) 0.028(3) 0.053(4) 0.002(3) 0.017(3) -0.001(3)
N3 0.080(6) 0.024(3) 0.057(4) 0.006(3) 0.008(4) 0.001(3)
N4 0.047(4) 0.042(4) 0.068(5) -0.005(3) 0.011(4) 0.002(3)
N5 0.061(5) 0.049(4) 0.036(3) 0.010(3) 0.019(3) 0.005(3)
N6 0.057(5) 0.155(10) 0.034(4) -0.003(5) 0.017(4) -0.023(6)
N7 0.073(5) 0.062(5) 0.036(4) -0.009(3) 0.023(4) -0.018(4)
N8 0.056(4) 0.041(4) 0.033(3) 0.006(3) 0.013(3) -0.010(3)
N9 0.077(5) 0.057(5) 0.040(4) -0.023(3) 0.014(4) -0.016(4)
N10 0.051(4) 0.055(4) 0.030(3) -0.011(3) 0.005(3) 0.007(3)
N11 0.045(4) 0.041(4) 0.038(3) -0.016(3) 0.009(3) 0.003(3)
N12 0.076(5) 0.046(4) 0.033(3) -0.009(3) 0.018(3) 0.015(4)
N13 0.038(4) 0.051(4) 0.072(5) -0.006(4) 0.009(4) -0.018(3)
N14 0.041(4) 0.046(4) 0.072(5) 0.000(4) 0.026(4) -0.012(3)
N15 0.025(3) 0.050(4) 0.056(4) -0.009(3) 0.012(3) -0.012(3)
N16 0.020(3) 0.060(5) 0.067(5) -0.010(4) 0.008(3) -0.008(3)
N18 0.122(14) 0.037(7) 0.24(2) 0.000 0.082(15) 0.000
N19 0.041(8) 0.047(8) 0.067(10) 0.011(7) -0.013(7) 0.007(6)
N21 0.068(6) 0.089(7) 0.097(7) -0.033(6) 0.047(5) -0.044(5)
N22 0.047(5) 0.099(7) 0.082(6) -0.031(5) 0.027(4) -0.038(5)
N23 0.044(4) 0.059(5) 0.118(8) -0.033(5) 0.022(5) -0.016(4)
N24 0.073(6) 0.071(6) 0.123(8) -0.039(6) 0.048(6) -0.043(5)
C1 0.058(5) 0.044(5) 0.051(5) 0.004(4) 0.002(4) 0.001(4)
C2 0.047(5) 0.046(5) 0.065(6) 0.000(4) 0.012(4) 0.006(4)
C3 0.133(12) 0.049(6) 0.065(7) 0.006(5) -0.041(7) -0.020(7)
C4 0.045(5) 0.034(5) 0.120(9) -0.011(5) -0.016(6) 0.004(4)
C5 0.063(6) 0.091(8) 0.055(6) 0.010(5) 0.027(5) 0.009(6)
C6 0.050(6) 0.132(12) 0.068(7) 0.026(7) 0.013(5) 0.010(7)
C7 0.086(7) 0.050(5) 0.051(5) 0.004(4) 0.042(5) 0.001(5)
C8 0.053(5) 0.068(6) 0.040(4) 0.009(4) 0.017(4) 0.002(4)
C9 0.084(8) 0.098(9) 0.080(8) -0.052(7) -0.004(6) -0.020(7)
C10 0.062(6) 0.086(8) 0.069(7) -0.034(6) -0.005(5) -0.004(6)
C11 0.058(6) 0.067(6) 0.045(5) -0.018(4) 0.008(4) 0.010(5)
C12 0.069(6) 0.069(6) 0.054(5) -0.018(5) 0.030(5) 0.002(5)
C13 0.041(5) 0.075(7) 0.060(6) 0.002(5) 0.011(4) -0.014(5)
C14 0.044(5) 0.060(6) 0.077(7) -0.015(5) 0.022(5) -0.017(4)
C15 0.038(5) 0.112(10) 0.078(7) 0.019(7) 0.002(5) -0.022(6)
C16 0.026(4) 0.151(12) 0.061(6) 0.021(7) 0.004(4) 0.000(6)
C19 0.083(9) 0.084(9) 0.121(12) -0.023(7) -0.028(9) 0.018(7)
C20 0.074(8) 0.129(12) 0.123(11) -0.074(10) 0.055(8) -0.058(8)
C21 0.074(8) 0.127(12) 0.102(9) -0.056(9) 0.046(7) -0.042(8)
C22 0.116(11) 0.078(8) 0.145(13) -0.047(9) 0.089(10) -0.036(8)
C23 0.084(9) 0.115(11) 0.108(10) -0.035(9) 0.052(8) -0.028(8)

loop_
_atom_type_symbol
_atom_type_description
_atom_type_scat_dispersion_real
_atom_type_scat_dispersion_imag
_atom_type_scat_source
C C 0.0033 0.0016 'International Tables Vol C Tables 4.2.6.8 and 6.1.1.4'
N N 0.0061 0.0033 'International Tables Vol C Tables 4.2.6.8 and 6.1.1.4'
O O 0.0106 0.0060 'International Tables Vol C Tables 4.2.6.8 and 6.1.1.4'
V V 0.3005 0.5294 'International Tables Vol C Tables 4.2.6.8 and 6.1.1.4'
Cu Cu 0.3201 1.2651 'International Tables Vol C Tables 4.2.6.8 and 6.1.1.4'
Nb Nb -2.0727 0.6215 'International Tables Vol C Tables 4.2.6.8 and 6.1.1.4'
H H 0.0000 0.0000 'International Tables Vol C Tables 4.2.6.8 and 6.1.1.4'

loop_
_geom_angle_atom_site_label_1
_geom_angle_atom_site_label_2
_geom_angle_atom_site_label_3
_geom_angle
_geom_angle_site_symmetry_1
_geom_angle_site_symmetry_3
_geom_angle_publ_flag
O1 Nb1 O23 103.6(2) . . ?
O1 Nb1 O33 103.3(2) . . ?
O23 Nb1 O33 97.32(18) . . ?
O1 Nb1 O17 97.38(19) . . ?
O23 Nb1 O17 85.57(17) . . ?
O33 Nb1 O17 157.81(17) . . ?
O1 Nb1 O14 99.89(18) . . ?
O23 Nb1 O14 151.52(17) . . ?
O33 Nb1 O14 92.77(17) . . ?
O17 Nb1 O14 75.53(16) . . ?
O1 Nb1 O37 168.74(17) . . ?
O23 Nb1 O37 87.69(16) . . ?
O33 Nb1 O37 75.07(15) . . ?
O17 Nb1 O37 83.10(15) . . ?
O14 Nb1 O37 69.27(14) . . ?
O1 Nb1 V3 100.05(15) . . ?
O23 Nb1 V3 119.64(13) . . ?
O33 Nb1 V3 129.57(13) . . ?
O17 Nb1 V3 36.47(11) . . ?
O14 Nb1 V3 39.07(11) . . ?
O37 Nb1 V3 73.64(9) . . ?
O2 Nb2 O21 101.5(2) . . ?
O2 Nb2 O22 101.5(2) . . ?
O21 Nb2 O22 87.73(17) . . ?
O2 Nb2 O30 101.0(2) . . ?
O21 Nb2 O30 90.58(18) . . ?
O22 Nb2 O30 157.26(17) . . ?
O2 Nb2 O24 101.1(2) . . ?
O21 Nb2 O24 157.41(17) . . ?
O22 Nb2 O24 88.02(17) . . ?
O30 Nb2 O24 84.89(18) . . ?
O2 Nb2 O39 172.45(18) . . ?
O21 Nb2 O39 83.75(15) . . ?
O22 Nb2 O39 83.99(15) . . ?
O30 Nb2 O39 73.29(15) . . ?
O24 Nb2 O39 73.74(15) . . ?
O3 Nb3 O18 103.9(2) . . ?
O3 Nb3 O32 101.1(2) . . ?
O18 Nb3 O32 96.61(19) . . ?
O3 Nb3 O17 100.03(19) . . ?
O18 Nb3 O17 86.48(17) . . ?
O32 Nb3 O17 157.19(17) . . ?
O3 Nb3 O13 98.40(19) . . ?
O18 Nb3 O13 153.62(17) . . ?
O32 Nb3 O13 92.74(18) . . ?
O17 Nb3 O13 75.79(16) . . ?
O3 Nb3 O38 166.10(18) . . ?
O18 Nb3 O38 89.72(16) . . ?
O32 Nb3 O38 74.00(16) . . ?
O17 Nb3 O38 83.45(15) . . ?
O13 Nb3 O38 69.23(14) . . ?
O3 Nb3 V3 101.24(15) . . ?
O18 Nb3 V3 120.78(13) . . ?
O32 Nb3 V3 129.41(13) . . ?
O17 Nb3 V3 36.46(11) . . ?
O13 Nb3 V3 39.34(11) . . ?
O38 Nb3 V3 73.51(10) . . ?
O4 Nb4 O23 101.6(2) . . ?
O4 Nb4 O36 101.1(2) . . ?
O23 Nb4 O36 91.68(18) . . ?
O4 Nb4 O18 101.3(2) . . ?
O23 Nb4 O18 85.11(17) . . ?
O36 Nb4 O18 157.60(18) . . ?
O4 Nb4 O31 100.8(2) . . ?
O23 Nb4 O31 157.47(18) . . ?
O36 Nb4 O31 85.80(18) . . ?
O18 Nb4 O31 88.75(18) . . ?
O4 Nb4 O40 170.90(19) . . ?
O23 Nb4 O40 85.08(16) . . ?
O36 Nb4 O40 72.32(15) . . ?
O18 Nb4 O40 85.32(16) . . ?
O31 Nb4 O40 72.82(15) . . ?
O5 Nb5 O19 101.6(2) . . ?
O5 Nb5 O35 102.0(2) . . ?
O19 Nb5 O35 87.09(17) . . ?
O5 Nb5 O27 100.88(19) . . ?
O19 Nb5 O27 157.42(17) . . ?
O35 Nb5 O27 90.10(17) . . ?
O5 Nb5 O33 100.18(19) . . ?
O19 Nb5 O33 89.83(17) . . ?
O35 Nb5 O33 157.75(17) . . ?
O27 Nb5 O33 84.36(17) . . ?
O5 Nb5 O37 170.49(18) . . ?
O19 Nb5 O37 84.97(16) . . ?
O35 Nb5 O37 85.04(15) . . ?
O27 Nb5 O37 72.47(14) . . ?
O33 Nb5 O37 72.74(15) . . ?
O6 Nb6 O36 102.3(2) . . ?
O6 Nb6 O19 104.2(2) . . ?
O36 Nb6 O19 95.94(18) . . ?
O6 Nb6 O20 99.98(19) . . ?
O36 Nb6 O20 91.98(18) . . ?
O19 Nb6 O20 152.29(17) . . ?
O6 Nb6 O34 99.09(19) . . ?
O36 Nb6 O34 157.12(17) . . ?
O19 Nb6 O34 86.66(17) . . ?
O20 Nb6 O34 76.22(16) . . ?
O6 Nb6 O40 167.87(19) . . ?
O36 Nb6 O40 73.48(16) . . ?
O19 Nb6 O40 87.68(16) . . ?
O20 Nb6 O40 69.20(15) . . ?
O34 Nb6 O40 83.95(15) . . ?
O6 Nb6 V2 101.33(16) . . ?
O36 Nb6 V2 128.78(14) . . ?
O19 Nb6 V2 121.02(13) . . ?
O20 Nb6 V2 39.26(12) . . ?
O34 Nb6 V2 36.97(12) . . ?
O40 Nb6 V2 74.01(10) . . ?
O7 Nb7 O25 103.7(2) . . ?
O7 Nb7 O30 102.3(2) . . ?
O25 Nb7 O30 96.65(18) . . ?
O7 Nb7 O29 98.80(19) . . ?
O25 Nb7 O29 87.22(18) . . ?
O30 Nb7 O29 156.98(17) . . ?
O7 Nb7 O15 100.1(2) . . ?
O25 Nb7 O15 152.89(18) . . ?
O30 Nb7 O15 90.88(17) . . ?
O29 Nb7 O15 76.30(17) . . ?
O7 Nb7 O39 168.05(19) . . ?
O25 Nb7 O39 88.07(16) . . ?
O30 Nb7 O39 73.66(15) . . ?
O29 Nb7 O39 83.85(15) . . ?
O15 Nb7 O39 69.10(14) . . ?
O7 Nb7 V2 100.94(15) . . ?
O25 Nb7 V2 121.64(13) . . ?
O30 Nb7 V2 128.14(13) . . ?
O29 Nb7 V2 36.86(12) . . ?
O15 Nb7 V2 39.47(12) . . ?
O39 Nb7 V2 74.17(9) . . ?
O8 Nb8 O22 103.6(2) . . ?
O8 Nb8 O27 100.50(19) . . ?
O22 Nb8 O27 95.97(18) . . ?
O8 Nb8 O16 100.74(19) . . ?
O22 Nb8 O16 86.58(17) . . ?
O27 Nb8 O16 157.36(16) . . ?
O8 Nb8 O14 101.88(19) . . ?
O22 Nb8 O14 151.53(17) . . ?
O27 Nb8 O14 91.65(17) . . ?
O16 Nb8 O14 76.37(16) . . ?
O8 Nb8 O37 168.50(18) . . ?
O22 Nb8 O37 86.97(16) . . ?
O27 Nb8 O37 73.56(15) . . ?
O16 Nb8 O37 84.14(14) . . ?
O14 Nb8 O37 68.95(14) . . ?
O8 Nb8 V3 103.99(15) . . ?
O22 Nb8 V3 120.62(13) . . ?
O27 Nb8 V3 128.45(12) . . ?
O16 Nb8 V3 37.07(11) . . ?
O14 Nb8 V3 39.30(11) . . ?
O37 Nb8 V3 73.61(9) . . ?
O9 Nb9 O21 101.83(19) . . ?
O9 Nb9 O28 101.6(2) . . ?
O21 Nb9 O28 93.92(18) . . ?
O9 Nb9 O13 103.07(19) . . ?
O21 Nb9 O13 151.85(17) . . ?
O28 Nb9 O13 93.74(18) . . ?
O9 Nb9 O16 98.16(18) . . ?
O21 Nb9 O16 87.03(17) . . ?
O28 Nb9 O16 159.57(17) . . ?
O13 Nb9 O16 76.66(16) . . ?
O9 Nb9 O38 171.98(18) . . ?
O21 Nb9 O38 85.88(16) . . ?
O28 Nb9 O38 75.44(16) . . ?
O13 Nb9 O38 69.97(15) . . ?
O16 Nb9 O38 84.29(15) . . ?
O9 Nb9 V3 103.52(15) . . ?
O21 Nb9 V3 120.91(13) . . ?
O28 Nb9 V3 130.74(13) . . ?
O13 Nb9 V3 39.47(11) . . ?
O16 Nb9 V3 37.19(11) . . ?
O38 Nb9 V3 73.84(10) . . ?
O10 Nb10 O26 104.4(2) . . ?
O10 Nb10 O31 100.3(2) . . ?
O26 Nb10 O31 95.94(19) . . ?
O10 Nb10 O29 99.3(2) . . ?
O26 Nb10 O29 85.44(18) . . ?
O31 Nb10 O29 159.34(17) . . ?
O10 Nb10 O20 99.9(2) . . ?
O26 Nb10 O20 151.64(17) . . ?
O31 Nb10 O20 93.92(18) . . ?
O29 Nb10 O20 76.28(17) . . ?
O10 Nb10 O40 168.33(19) . . ?
O26 Nb10 O40 86.91(16) . . ?
O31 Nb10 O40 75.24(16) . . ?
O29 Nb10 O40 84.27(15) . . ?
O20 Nb10 O40 70.03(15) . . ?
O10 Nb10 V2 101.53(17) . . ?
O26 Nb10 V2 119.79(13) . . ?
O31 Nb10 V2 131.05(13) . . ?
O29 Nb10 V2 36.94(12) . . ?
O20 Nb10 V2 39.35(12) . . ?
O40 Nb10 V2 74.63(10) . . ?
O11 Nb11 O35 103.9(2) . . ?
O11 Nb11 O24 100.3(2) . . ?
O35 Nb11 O24 96.04(18) . . ?
O11 Nb11 O15 99.3(2) . . ?
O35 Nb11 O15 152.56(17) . . ?
O24 Nb11 O15 94.01(17) . . ?
O11 Nb11 O34 98.9(2) . . ?
O35 Nb11 O34 86.05(17) . . ?
O24 Nb11 O34 159.59(17) . . ?
O15 Nb11 O34 75.98(16) . . ?
O11 Nb11 O39 167.69(19) . . ?
O35 Nb11 O39 88.09(16) . . ?
O24 Nb11 O39 75.26(16) . . ?
O15 Nb11 O39 69.93(15) . . ?
O34 Nb11 O39 84.55(15) . . ?
O11 Nb11 V2 101.34(17) . . ?
O35 Nb11 V2 120.33(13) . . ?
O24 Nb11 V2 130.89(13) . . ?
O15 Nb11 V2 39.17(12) . . ?
O34 Nb11 V2 36.82(11) . . ?
O39 Nb11 V2 74.35(10) . . ?
O12 Nb12 O26 101.1(2) . . ?
O12 Nb12 O25 102.4(2) . . ?
O26 Nb12 O25 85.46(18) . . ?
O12 Nb12 O32 100.0(2) . . ?
O26 Nb12 O32 89.01(18) . . ?
O25 Nb12 O32 157.52(18) . . ?
O12 Nb12 O28 101.8(2) . . ?
O26 Nb12 O28 157.10(18) . . ?
O25 Nb12 O28 89.70(18) . . ?
O32 Nb12 O28 86.97(18) . . ?
O12 Nb12 O38 171.17(19) . . ?
O26 Nb12 O38 83.45(16) . . ?
O25 Nb12 O38 85.40(16) . . ?
O32 Nb12 O38 72.31(16) . . ?
O28 Nb12 O38 73.85(15) . . ?
N4 Cu1 N2 168.5(3) . . ?
N4 Cu1 N3 84.6(3) . . ?
N2 Cu1 N3 94.5(3) . . ?
N4 Cu1 N1 94.0(3) . . ?
N2 Cu1 N1 84.9(3) . . ?
N3 Cu1 N1 170.6(3) . . ?
N4 Cu1 O1 99.9(2) . . ?
N2 Cu1 O1 91.6(2) . . ?
N3 Cu1 O1 92.5(2) . . ?
N1 Cu1 O1 97.0(2) . . ?
N5 Cu2 N7 178.6(3) . . ?
N5 Cu2 N8 96.2(3) . . ?
N7 Cu2 N8 84.6(3) . . ?
N5 Cu2 N6 84.3(4) . . ?
N7 Cu2 N6 95.0(4) . . ?
N8 Cu2 N6 179.1(3) . . ?
N5 Cu2 O45 89.3(3) . . ?
N7 Cu2 O45 92.0(3) . . ?
N8 Cu2 O45 83.5(3) . . ?
N6 Cu2 O45 95.8(4) . . ?
N9 Cu3 N11 174.9(3) . . ?
N9 Cu3 N10 84.9(3) . . ?
N11 Cu3 N10 96.1(3) . . ?
N9 Cu3 N12 95.5(3) . . ?
N11 Cu3 N12 84.6(3) . . ?
N10 Cu3 N12 167.7(3) . . ?
N13 Cu4 N13 180.0(3) 3_667 . ?
N13 Cu4 N14 94.9(3) 3_667 . ?
N13 Cu4 N14 85.1(3) . . ?
N13 Cu4 N14 85.1(3) 3_667 3_667 ?
N13 Cu4 N14 94.9(3) . 3_667 ?
N14 Cu4 N14 180.000(2) . 3_667 ?
N16 Cu5 N16 180.0(4) . 3_656 ?
N16 Cu5 N15 95.0(3) . 3_656 ?
N16 Cu5 N15 85.0(3) 3_656 3_656 ?
N16 Cu5 N15 85.0(3) . . ?
N16 Cu5 N15 95.0(3) 3_656 . ?
N15 Cu5 N15 180.000(1) 3_656 . ?
N19 Cu6 Cu6 112.6(5) . 2 ?
N19' Cu6 N18 128.4(8) . . ?
N19 Cu6 N18 165.1(5) . . ?
N19' Cu6 N18 96.1(5) 2 . ?
N19' Cu6 N17 134.0(8) . . ?
N19 Cu6 N17 96.2(6) . . ?
N19' Cu6 N17 173.5(6) 2 . ?
Cu6 Cu6 N17 143.6(4) 2 . ?
N18 Cu6 N17 86.5(5) . . ?
N22 Cu7 N22 180.000(1) . 3_575 ?
N22 Cu7 N21 96.1(3) . 3_575 ?
N22 Cu7 N21 83.9(3) 3_575 3_575 ?
N22 Cu7 N21 83.9(3) . . ?
N22 Cu7 N21 96.1(3) 3_575 . ?
N21 Cu7 N21 180.0(6) 3_575 . ?
N23 Cu8 N23 180.000(1) . 3_566 ?
N23 Cu8 N24 95.0(4) . . ?
N23 Cu8 N24 85.0(4) 3_566 . ?
N23 Cu8 N24 85.0(4) . 3_566 ?
N23 Cu8 N24 95.0(4) 3_566 3_566 ?
N24 Cu8 N24 180.000(2) . 3_566 ?
O40 V1 O37 108.1(2) . . ?
O40 V1 O38 108.9(2) . . ?
O37 V1 O38 110.6(2) . . ?
O40 V1 O39 110.9(2) . . ?
O37 V1 O39 108.91(19) . . ?
O38 V1 O39 109.4(2) . . ?
O41 V2 O29 119.7(2) . . ?
O41 V2 O34 120.6(2) . . ?
O29 V2 O34 119.70(18) . . ?
O41 V2 O20 106.1(2) . . ?
O29 V2 O20 82.19(18) . . ?
O34 V2 O20 82.04(18) . . ?
O41 V2 O15 105.8(2) . . ?
O29 V2 O15 82.09(18) . . ?
O34 V2 O15 82.00(17) . . ?
O20 V2 O15 148.15(17) . . ?
O41 V2 Nb10 120.16(19) . . ?
O29 V2 Nb10 40.76(13) . . ?
O34 V2 Nb10 104.53(13) . . ?
O20 V2 Nb10 41.44(12) . . ?
O15 V2 Nb10 118.29(12) . . ?
O41 V2 Nb7 119.55(19) . . ?
O29 V2 Nb7 40.48(13) . . ?
O34 V2 Nb7 104.98(13) . . ?
O20 V2 Nb7 118.35(13) . . ?
O15 V2 Nb7 41.64(12) . . ?
Nb10 V2 Nb7 78.96(3) . . ?
O41 V2 Nb6 120.53(19) . . ?
O29 V2 Nb6 104.65(13) . . ?
O34 V2 Nb6 40.84(13) . . ?
O20 V2 Nb6 41.22(12) . . ?
O15 V2 Nb6 118.38(12) . . ?
Nb10 V2 Nb6 71.38(3) . . ?
Nb7 V2 Nb6 119.92(3) . . ?
O41 V2 Nb11 120.88(19) . . ?
O29 V2 Nb11 103.99(13) . . ?
O34 V2 Nb11 40.92(12) . . ?
O20 V2 Nb11 118.18(13) . . ?
O15 V2 Nb11 41.08(12) . . ?
Nb10 V2 Nb11 118.95(3) . . ?
Nb7 V2 Nb11 71.33(2) . . ?
Nb6 V2 Nb11 79.27(3) . . ?
O42 V3 O17 116.1(2) . . ?
O42 V3 O16 123.2(2) . . ?
O17 V3 O16 120.66(18) . . ?
O42 V3 O14 103.6(2) . . ?
O17 V3 O14 82.54(17) . . ?
O16 V3 O14 82.41(17) . . ?
O42 V3 O13 106.6(2) . . ?
O17 V3 O13 83.01(17) . . ?
O16 V3 O13 82.36(17) . . ?
O14 V3 O13 149.75(17) . . ?
O42 V3 Nb9 123.68(17) . . ?
O17 V3 Nb9 104.99(13) . . ?
O16 V3 Nb9 41.02(12) . . ?
O14 V3 Nb9 118.93(12) . . ?
O13 V3 Nb9 41.33(12) . . ?
O42 V3 Nb8 121.00(17) . . ?
O17 V3 Nb8 105.28(13) . . ?
O16 V3 Nb8 40.76(12) . . ?
O14 V3 Nb8 41.65(12) . . ?
O13 V3 Nb8 118.91(12) . . ?
Nb9 V3 Nb8 79.35(3) . . ?
O42 V3 Nb3 118.54(17) . . ?
O17 V3 Nb3 40.71(12) . . ?
O16 V3 Nb3 105.47(12) . . ?
O14 V3 Nb3 118.94(12) . . ?
O13 V3 Nb3 42.31(12) . . ?
Nb9 V3 Nb3 71.79(2) . . ?
Nb8 V3 Nb3 120.31(3) . . ?
O42 V3 Nb1 115.83(17) . . ?
O17 V3 Nb1 40.93(12) . . ?
O16 V3 Nb1 105.56(12) . . ?
O14 V3 Nb1 41.63(12) . . ?
O13 V3 Nb1 119.76(12) . . ?
Nb9 V3 Nb1 120.46(3) . . ?
Nb8 V3 Nb1 72.08(2) . . ?
Nb3 V3 Nb1 79.43(3) . . ?
Nb1 O1 Cu1 130.6(2) . . ?
V3 O13 Nb9 99.20(17) . . ?
V3 O13 Nb3 98.35(18) . . ?
Nb9 O13 Nb3 120.69(19) . . ?
V3 O14 Nb8 99.05(18) . . ?
V3 O14 Nb1 99.29(17) . . ?
Nb8 O14 Nb1 121.87(19) . . ?
V2 O15 Nb11 99.76(18) . . ?
V2 O15 Nb7 98.89(18) . . ?
Nb11 O15 Nb7 121.08(19) . . ?
V3 O16 Nb8 102.17(18) . . ?
V3 O16 Nb9 101.78(18) . . ?
Nb8 O16 Nb9 145.1(2) . . ?
V3 O17 Nb3 102.84(19) . . ?
V3 O17 Nb1 102.60(18) . . ?
Nb3 O17 Nb1 144.9(2) . . ?
Nb3 O18 Nb4 151.5(2) . . ?
Nb6 O19 Nb5 152.2(2) . . ?
V2 O20 Nb6 99.52(19) . . ?
V2 O20 Nb10 99.21(18) . . ?
Nb6 O20 Nb10 121.3(2) . . ?
Nb9 O21 Nb2 153.5(2) . . ?
Nb8 O22 Nb2 153.0(2) . . ?
Nb1 O23 Nb4 154.7(2) . . ?
Nb11 O24 Nb2 120.8(2) . . ?
Nb7 O25 Nb12 152.2(2) . . ?
Nb10 O26 Nb12 155.3(2) . . ?
Nb8 O27 Nb5 124.1(2) . . ?
Nb9 O28 Nb12 121.3(2) . . ?
V2 O29 Nb7 102.7(2) . . ?
V2 O29 Nb10 102.31(19) . . ?
Nb7 O29 Nb10 145.0(2) . . ?
Nb7 O30 Nb2 122.8(2) . . ?
Nb10 O31 Nb4 122.0(2) . . ?
Nb3 O32 Nb12 123.9(2) . . ?
Nb1 O33 Nb5 122.2(2) . . ?
V2 O34 Nb6 102.19(19) . . ?
V2 O34 Nb11 102.26(18) . . ?
Nb6 O34 Nb11 144.6(2) . . ?
Nb11 O35 Nb5 153.1(2) . . ?
Nb6 O36 Nb4 124.9(2) . . ?
V1 O37 Nb1 124.3(2) . . ?
V1 O37 Nb5 125.0(2) . . ?
Nb1 O37 Nb5 89.80(13) . . ?
V1 O37 Nb8 122.4(2) . . ?
Nb1 O37 Nb8 96.27(14) . . ?
Nb5 O37 Nb8 89.48(13) . . ?
V1 O38 Nb9 123.4(2) . . ?
V1 O38 Nb3 123.5(2) . . ?
Nb9 O38 Nb3 96.62(14) . . ?
V1 O38 Nb12 124.9(2) . . ?
Nb9 O38 Nb12 89.21(13) . . ?
Nb3 O38 Nb12 89.70(13) . . ?
V1 O39 Nb11 123.9(2) . . ?
V1 O39 Nb2 124.9(2) . . ?
Nb11 O39 Nb2 90.09(13) . . ?
V1 O39 Nb7 122.6(2) . . ?
Nb11 O39 Nb7 96.40(14) . . ?
Nb2 O39 Nb7 89.66(13) . . ?
V1 O40 Nb10 123.6(2) . . ?
V1 O40 Nb6 123.4(2) . . ?
Nb10 O40 Nb6 95.92(14) . . ?
V1 O40 Nb4 125.3(2) . . ?
Nb10 O40 Nb4 89.85(13) . . ?
Nb6 O40 Nb4 88.95(13) . . ?
H43A O43 H43B 113.0 . . ?
H51A O51 H51B 107.1 . . ?
H52A O52 H52B 122.4 . . ?
H61B O61 H61A 106.3 . . ?
C1 N1 Cu1 107.2(5) . . ?
C1 N1 H1D 117.7 . . ?
Cu1 N1 H1D 111.2 . . ?
C1 N1 H1C 109.5 . . ?
Cu1 N1 H1C 98.2 . . ?
H1D N1 H1C 111.2 . . ?
C2 N2 Cu1 107.5(5) . . ?
C2 N2 H2C 130.5 . . ?
Cu1 N2 H2C 100.7 . . ?
C2 N2 H2D 109.9 . . ?
Cu1 N2 H2D 107.5 . . ?
H2C N2 H2D 98.7 . . ?
C3 N3 Cu1 107.8(6) . . ?
C3 N3 H3D 112.2 . . ?
Cu1 N3 H3D 115.6 . . ?
C3 N3 H3C 96.7 . . ?
Cu1 N3 H3C 116.0 . . ?
H3D N3 H3C 107.0 . . ?
C4 N4 Cu1 109.2(6) . . ?
C4 N4 H4D 117.0 . . ?
Cu1 N4 H4D 103.3 . . ?
C4 N4 H4C 111.4 . . ?
Cu1 N4 H4C 104.8 . . ?
H4D N4 H4C 110.1 . . ?
C5 N5 Cu2 108.2(6) . . ?
C5 N5 H5D 113.3 . . ?
Cu2 N5 H5D 109.5 . . ?
C5 N5 H5C 109.5 . . ?
Cu2 N5 H5C 113.5 . . ?
H5D N5 H5C 103.1 . . ?
C6 N6 Cu2 110.8(7) . . ?
C6 N6 H6C 106.3 . . ?
Cu2 N6 H6C 111.3 . . ?
C6 N6 H6D 106.6 . . ?
Cu2 N6 H6D 116.5 . . ?
H6C N6 H6D 104.6 . . ?
C7 N7 Cu2 107.8(5) . . ?
C7 N7 H7D 101.6 . . ?
Cu2 N7 H7D 129.1 . . ?
C7 N7 H7C 104.2 . . ?
Cu2 N7 H7C 109.9 . . ?
H7D N7 H7C 101.5 . . ?
C8 N8 Cu2 109.0(5) . . ?
C8 N8 H8D 113.7 . . ?
Cu2 N8 H8D 103.6 . . ?
C8 N8 H8C 104.7 . . ?
Cu2 N8 H8C 115.7 . . ?
H8D N8 H8C 110.5 . . ?
C9 N9 Cu3 108.3(6) . . ?
C9 N9 H9C 117.0 . . ?
Cu3 N9 H9C 97.6 . . ?
C9 N9 H9D 113.3 . . ?
Cu3 N9 H9D 110.3 . . ?
H9C N9 H9D 109.2 . . ?
C10 N10 Cu3 109.9(6) . . ?
C10 N10 H10D 101.0 . . ?
Cu3 N10 H10D 110.1 . . ?
C10 N10 H10C 108.2 . . ?
Cu3 N10 H10C 116.1 . . ?
H10D N10 H10C 110.5 . . ?
C11 N11 Cu3 109.4(5) . . ?
C11 N11 H11D 116.4 . . ?
Cu3 N11 H11D 103.8 . . ?
C11 N11 H11C 101.0 . . ?
Cu3 N11 H11C 118.0 . . ?
H11D N11 H11C 109.0 . . ?
C12 N12 Cu3 108.0(5) . . ?
C12 N12 H12C 108.3 . . ?
Cu3 N12 H12C 109.6 . . ?
C12 N12 H12D 109.3 . . ?
Cu3 N12 H12D 108.3 . . ?
H12C N12 H12D 113.2 . . ?
C13 N13 Cu4 108.8(6) . . ?
C13 N13 H13C 96.8 . . ?
Cu4 N13 H13C 115.5 . . ?
C13 N13 H13D 107.3 . . ?
Cu4 N13 H13D 119.5 . . ?
H13C N13 H13D 106.3 . . ?
C14 N14 Cu4 109.2(6) . . ?
C14 N14 H14D 99.8 . . ?
Cu4 N14 H14D 113.7 . . ?
C14 N14 H14C 126.8 . . ?
Cu4 N14 H14C 102.0 . . ?
H14D N14 H14C 105.8 . . ?
C15 N15 Cu5 109.1(5) . . ?
C15 N15 H15D 103.8 . . ?
Cu5 N15 H15D 110.5 . . ?
C15 N15 H15C 103.7 . . ?
Cu5 N15 H15C 119.5 . . ?
H15D N15 H15C 108.9 . . ?
C16 N16 Cu5 107.8(5) . . ?
C16 N16 H16C 121.4 . . ?
Cu5 N16 H16C 109.2 . . ?
C16 N16 H16D 95.4 . . ?
Cu5 N16 H16D 114.4 . . ?
H16C N16 H16D 108.3 . . ?
C18 N17 Cu6 101.8(15) . . ?
C17 N18 C17 87(2) . 2 ?
C17 N18 Cu6 166.5(12) . 2 ?
C17 N18 Cu6 106.6(11) 2 2 ?
C17 N18 Cu6 106.6(11) . . ?
C17 N18 Cu6 166.5(12) 2 . ?
C19 N19 Cu6 94.4(9) . . ?
C20 N21 Cu7 109.6(6) . . ?
C20 N21 H21C 108.2 . . ?
Cu7 N21 H21C 99.5 . . ?
C20 N21 H21D 115.2 . . ?
Cu7 N21 H21D 117.8 . . ?
H21C N21 H21D 104.6 . . ?
C21 N22 Cu7 107.4(7) . . ?
C21 N22 H22C 94.3 . . ?
Cu7 N22 H22C 115.5 . . ?
C21 N22 H22D 118.3 . . ?
Cu7 N22 H22D 113.1 . . ?
H22C N22 H22D 107.1 . . ?
C22 N23 Cu8 107.4(7) . . ?
C22 N23 H23D 112.7 . . ?
Cu8 N23 H23D 94.3 . . ?
C22 N23 H23C 123.3 . . ?
Cu8 N23 H23C 105.6 . . ?
H23D N23 H23C 109.2 . . ?
C23 N24 Cu8 107.8(8) . . ?
C2 C1 N1 106.9(7) . . ?
C2 C1 H1A 110.3 . . ?
N1 C1 H1A 110.3 . . ?
C2 C1 H1B 110.3 . . ?
N1 C1 H1B 110.3 . . ?
H1A C1 H1B 108.6 . . ?
N2 C2 C1 108.2(7) . . ?
N2 C2 H2A 110.0 . . ?
C1 C2 H2A 110.0 . . ?
N2 C2 H2B 110.0 . . ?
C1 C2 H2B 110.0 . . ?
H2A C2 H2B 108.4 . . ?
N3 C3 C4 108.3(8) . . ?
N3 C3 H3A 110.0 . . ?
C4 C3 H3A 110.0 . . ?
N3 C3 H3B 110.0 . . ?
C4 C3 H3B 110.0 . . ?
H3A C3 H3B 108.4 . . ?
N4 C4 C3 107.7(9) . . ?
N4 C4 H4A 110.2 . . ?
C3 C4 H4A 110.2 . . ?
N4 C4 H4B 110.2 . . ?
C3 C4 H4B 110.2 . . ?
H4A C4 H4B 108.5 . . ?
C6 C5 N5 109.1(8) . . ?
C6 C5 H5A 109.9 . . ?
N5 C5 H5A 109.9 . . ?
C6 C5 H5B 109.9 . . ?
N5 C5 H5B 109.9 . . ?
H5A C5 H5B 108.3 . . ?
N6 C6 C5 107.9(9) . . ?
N6 C6 H6A 110.1 . . ?
C5 C6 H6A 110.1 . . ?
N6 C6 H6B 110.1 . . ?
C5 C6 H6B 110.1 . . ?
H6A C6 H6B 108.4 . . ?
N7 C7 C8 108.7(8) . . ?
N7 C7 H7A 109.9 . . ?
C8 C7 H7A 109.9 . . ?
N7 C7 H7B 109.9 . . ?
C8 C7 H7B 109.9 . . ?
H7A C7 H7B 108.3 . . ?
N8 C8 C7 107.1(7) . . ?
N8 C8 H8A 110.3 . . ?
C7 C8 H8A 110.3 . . ?
N8 C8 H8B 110.3 . . ?
C7 C8 H8B 110.3 . . ?
H8A C8 H8B 108.6 . . ?
N9 C9 C10 111.9(10) . . ?
N9 C9 H9A 109.2 . . ?
C10 C9 H9A 109.2 . . ?
N9 C9 H9B 109.2 . . ?
C10 C9 H9B 109.2 . . ?
H9A C9 H9B 107.9 . . ?
C9 C10 N10 109.4(9) . . ?
C9 C10 H10A 109.8 . . ?
N10 C10 H10A 109.8 . . ?
C9 C10 H10B 109.8 . . ?
N10 C10 H10B 109.8 . . ?
H10A C10 H10B 108.2 . . ?
N11 C11 C12 109.2(8) . . ?
N11 C11 H11A 109.8 . . ?
C12 C11 H11A 109.8 . . ?
N11 C11 H11B 109.8 . . ?
C12 C11 H11B 109.8 . . ?
H11A C11 H11B 108.3 . . ?
N12 C12 C11 108.2(8) . . ?
N12 C12 H12A 110.1 . . ?
C11 C12 H12A 110.1 . . ?
N12 C12 H12B 110.1 . . ?
C11 C12 H12B 110.1 . . ?
H12A C12 H12B 108.4 . . ?
N13 C13 C14 107.1(8) . . ?
N13 C13 H13A 110.3 . . ?
C14 C13 H13A 110.3 . . ?
N13 C13 H13B 110.3 . . ?
C14 C13 H13B 110.3 . . ?
H13A C13 H13B 108.5 . . ?
N14 C14 C13 107.7(8) . . ?
N14 C14 H14A 110.2 . . ?
C13 C14 H14A 110.2 . . ?
N14 C14 H14B 110.2 . . ?
C13 C14 H14B 110.2 . . ?
H14A C14 H14B 108.5 . . ?
C16 C15 N15 110.2(9) . . ?
C16 C15 H15A 109.6 . . ?
N15 C15 H15A 109.6 . . ?
C16 C15 H15B 109.6 . . ?
N15 C15 H15B 109.6 . . ?
H15A C15 H15B 108.1 . . ?
C15 C16 N16 112.7(9) . . ?
C15 C16 H16A 109.0 . . ?
N16 C16 H16A 109.0 . . ?
C15 C16 H16B 109.0 . . ?
N16 C16 H16B 109.0 . . ?
H16A C16 H16B 107.8 . . ?
N18 C17 C18 118(2) . . ?
C18 C17 C17 164.9(14) . 2 ?
N17 C18 C17 116(2) . . ?
N17 C18 H18A 108.2 . . ?
C17 C18 H18A 108.2 . . ?
N17 C18 H18B 108.2 . . ?
C17 C18 H18B 108.2 . . ?
H18A C18 H18B 107.4 . . ?
C19 C19 N19 126.2(13) 2 . ?
N19 C19 N19' 98.3(11) . 2 ?
C21 C20 N21 108.9(11) . . ?
C21 C20 H20A 109.9 . . ?
N21 C20 H20A 109.9 . . ?
C21 C20 H20B 109.9 . . ?
N21 C20 H20B 109.9 . . ?
H20A C20 H20B 108.3 . . ?
C20 C21 N22 109.9(11) . . ?
C20 C21 H21A 109.7 . . ?
N22 C21 H21A 109.7 . . ?
C20 C21 H21B 109.7 . . ?
N22 C21 H21B 109.7 . . ?
H21A C21 H21B 108.2 . . ?
C23 C22 N23 112.7(12) 3_566 . ?
C23 C22 H22A 109.1 3_566 . ?
N23 C22 H22A 109.1 . . ?
C23 C22 H22B 109.1 3_566 . ?
N23 C22 H22B 109.1 . . ?
H22A C22 H22B 107.8 . . ?
C22 C23 N24 113.5(10) 3_566 . ?
C22 C23 H23A 108.9 3_566 . ?
N24 C23 H23A 108.9 . . ?
C22 C23 H23B 108.9 3_566 . ?
N24 C23 H23B 108.9 . . ?
H23A C23 H23B 107.7 . . ?
Cu6 N19' C19 138.5(13) . . ?
C19 N19' Cu6 123.1(10) . 2 ?

loop_
_geom_bond_atom_site_label_1
_geom_bond_atom_site_label_2
_geom_bond_distance
_geom_bond_site_symmetry_2
_geom_bond_publ_flag
Nb1 O1 1.780(4) . ?
Nb1 O23 1.899(4) . ?
Nb1 O33 1.914(4) . ?
Nb1 O17 2.089(4) . ?
Nb1 O14 2.095(4) . ?
Nb1 O37 2.443(4) . ?
Nb1 V3 3.1125(11) . ?
Nb2 O2 1.766(4) . ?
Nb2 O21 1.947(4) . ?
Nb2 O22 1.971(4) . ?
Nb2 O30 1.995(4) . ?
Nb2 O24 2.018(4) . ?
Nb2 O39 2.428(4) . ?
Nb3 O3 1.771(4) . ?
Nb3 O18 1.902(4) . ?
Nb3 O32 1.911(4) . ?
Nb3 O17 2.081(4) . ?
Nb3 O13 2.116(4) . ?
Nb3 O38 2.438(4) . ?
Nb3 V3 3.1110(11) . ?
Nb4 O4 1.743(4) . ?
Nb4 O23 1.968(4) . ?
Nb4 O36 1.988(4) . ?
Nb4 O18 2.009(4) . ?
Nb4 O31 2.018(4) . ?
Nb4 O40 2.470(4) . ?
Nb5 O5 1.745(4) . ?
Nb5 O19 1.968(4) . ?
Nb5 O35 1.974(4) . ?
Nb5 O27 2.002(4) . ?
Nb5 O33 2.037(4) . ?
Nb5 O37 2.458(4) . ?
Nb6 O6 1.773(4) . ?
Nb6 O36 1.914(4) . ?
Nb6 O19 1.915(4) . ?
Nb6 O20 2.082(4) . ?
Nb6 O34 2.085(4) . ?
Nb6 O40 2.469(4) . ?
Nb6 V2 3.1164(11) . ?
Nb7 O7 1.767(4) . ?
Nb7 O25 1.905(4) . ?
Nb7 O30 1.928(4) . ?
Nb7 O29 2.072(4) . ?
Nb7 O15 2.095(4) . ?
Nb7 O39 2.457(4) . ?
Nb7 V2 3.1146(11) . ?
Nb8 O8 1.764(4) . ?
Nb8 O22 1.908(4) . ?
Nb8 O27 1.921(4) . ?
Nb8 O16 2.070(4) . ?
Nb8 O14 2.086(4) . ?
Nb8 O37 2.465(4) . ?
Nb8 V3 3.0996(11) . ?
Nb9 O9 1.771(4) . ?
Nb9 O21 1.912(4) . ?
Nb9 O28 1.932(4) . ?
Nb9 O13 2.071(4) . ?
Nb9 O16 2.075(4) . ?
Nb9 O38 2.435(4) . ?
Nb9 V3 3.0954(11) . ?
Nb10 O10 1.761(4) . ?
Nb10 O26 1.911(4) . ?
Nb10 O31 1.934(4) . ?
Nb10 O29 2.080(4) . ?
Nb10 O20 2.087(4) . ?
Nb10 O40 2.425(4) . ?
Nb10 V2 3.1132(12) . ?
Nb11 O11 1.765(4) . ?
Nb11 O35 1.901(4) . ?
Nb11 O24 1.931(4) . ?
Nb11 O15 2.085(4) . ?
Nb11 O34 2.096(4) . ?
Nb11 O39 2.424(4) . ?
Nb11 V2 3.1267(12) . ?
Nb12 O12 1.762(5) . ?
Nb12 O26 1.973(4) . ?
Nb12 O25 1.990(4) . ?
Nb12 O32 1.997(5) . ?
Nb12 O28 2.004(4) . ?
Nb12 O38 2.453(4) . ?
Cu1 N4 1.993(8) . ?
Cu1 N2 2.001(7) . ?
Cu1 N3 2.007(7) . ?
Cu1 N1 2.008(7) . ?
Cu1 O1 2.350(5) . ?
Cu2 N5 2.000(7) . ?
Cu2 N7 2.003(8) . ?
Cu2 N8 2.003(7) . ?
Cu2 N6 2.012(9) . ?
Cu2 O45 2.356(8) . ?
Cu3 N9 1.987(7) . ?
Cu3 N11 1.987(6) . ?
Cu3 N10 1.992(7) . ?
Cu3 N12 2.006(8) . ?
Cu4 N13 1.969(8) 3_667 ?
Cu4 N13 1.969(8) . ?
Cu4 N14 2.006(8) . ?
Cu4 N14 2.006(8) 3_667 ?
Cu5 N16 1.998(7) . ?
Cu5 N16 1.998(7) 3_656 ?
Cu5 N15 2.003(7) 3_656 ?
Cu5 N15 2.003(7) . ?
Cu6 N19' 1.286(15) . ?
Cu6 N19 1.994(16) . ?
Cu6 N19' 2.008(16) 2 ?
Cu6 Cu6 2.033(5) 2 ?
Cu6 N18 2.035(12) . ?
Cu6 N17 2.181(17) . ?
Cu7 N22 1.977(9) . ?
Cu7 N22 1.977(9) 3_575 ?
Cu7 N21 1.999(8) 3_575 ?
Cu7 N21 1.999(8) . ?
Cu8 N23 2.017(8) . ?
Cu8 N23 2.017(8) 3_566 ?
Cu8 N24 2.018(10) . ?
Cu8 N24 2.018(10) 3_566 ?
V1 O40 1.696(4) . ?
V1 O37 1.701(4) . ?
V1 O38 1.701(4) . ?
V1 O39 1.713(4) . ?
V2 O41 1.623(5) . ?
V2 O29 1.915(4) . ?
V2 O34 1.917(4) . ?
V2 O20 2.000(4) . ?
V2 O15 2.004(4) . ?
V3 O42 1.622(4) . ?
V3 O17 1.896(4) . ?
V3 O16 1.911(4) . ?
V3 O14 1.988(4) . ?
V3 O13 1.993(4) . ?
O43 H43A 0.8231 . ?
O43 H43B 0.8963 . ?
O51 H51A 0.8298 . ?
O51 H51B 0.8755 . ?
O52 H52A 0.8486 . ?
O52 H52B 0.8360 . ?
O61 H61B 0.8799 . ?
O61 H61A 0.8632 . ?
N1 C1 1.480(11) . ?
N1 H1D 0.8780 . ?
N1 H1C 0.9116 . ?
N2 C2 1.467(11) . ?
N2 H2C 0.8737 . ?
N2 H2D 0.8920 . ?
N3 C3 1.481(15) . ?
N3 H3D 0.8622 . ?
N3 H3C 0.9051 . ?
N4 C4 1.463(12) . ?
N4 H4D 0.8821 . ?
N4 H4C 0.9045 . ?
N5 C5 1.498(13) . ?
N5 H5D 0.8753 . ?
N5 H5C 0.8537 . ?
N6 C6 1.464(16) . ?
N6 H6C 0.9047 . ?
N6 H6D 0.9130 . ?
N7 C7 1.467(13) . ?
N7 H7D 0.8954 . ?
N7 H7C 0.9000 . ?
N8 C8 1.481(11) . ?
N8 H8D 0.8742 . ?
N8 H8C 0.8717 . ?
N9 C9 1.450(15) . ?
N9 H9C 0.8703 . ?
N9 H9D 0.8997 . ?
N10 C10 1.457(11) . ?
N10 H10D 0.8845 . ?
N10 H10C 0.8944 . ?
N11 C11 1.456(11) . ?
N11 H11D 0.8693 . ?
N11 H11C 0.8595 . ?
N12 C12 1.453(13) . ?
N12 H12C 0.9008 . ?
N12 H12D 0.8802 . ?
N13 C13 1.490(13) . ?
N13 H13C 0.8944 . ?
N13 H13D 0.8722 . ?
N14 C14 1.469(13) . ?
N14 H14D 0.8934 . ?
N14 H14C 0.8867 . ?
N15 C15 1.455(12) . ?
N15 H15D 0.8928 . ?
N15 H15C 0.8852 . ?
N16 C16 1.461(13) . ?
N16 H16C 0.9031 . ?
N16 H16D 0.8963 . ?
N17 C18 1.414(18) . ?
N18 C17 1.464(18) . ?
N18 C17 1.464(18) 2 ?
N18 Cu6 2.035(12) 2 ?
N19 N19' 1.35(2) . ?
N19 C19 1.496(14) . ?
N21 C20 1.446(15) . ?
N21 H21C 0.9259 . ?
N21 H21D 0.8332 . ?
N22 C21 1.483(14) . ?
N22 H22C 0.8622 . ?
N22 H22D 0.9166 . ?
N23 C22 1.463(16) . ?
N23 H23D 0.9063 . ?
N23 H23C 0.8926 . ?
N24 C23 1.448(16) . ?
C1 C2 1.478(13) . ?
C1 H1A 0.9700 . ?
C1 H1B 0.9700 . ?
C2 H2A 0.9700 . ?
C2 H2B 0.9700 . ?
C3 C4 1.485(18) . ?
C3 H3A 0.9700 . ?
C3 H3B 0.9700 . ?
C4 H4A 0.9700 . ?
C4 H4B 0.9700 . ?
C5 C6 1.489(14) . ?
C5 H5A 0.9700 . ?
C5 H5B 0.9700 . ?
C6 H6A 0.9700 . ?
C6 H6B 0.9700 . ?
C7 C8 1.483(13) . ?
C7 H7A 0.9700 . ?
C7 H7B 0.9700 . ?
C8 H8A 0.9700 . ?
C8 H8B 0.9700 . ?
C9 C10 1.452(16) . ?
C9 H9A 0.9700 . ?
C9 H9B 0.9700 . ?
C10 H10A 0.9700 . ?
C10 H10B 0.9700 . ?
C11 C12 1.484(12) . ?
C11 H11A 0.9700 . ?
C11 H11B 0.9700 . ?
C12 H12A 0.9700 . ?
C12 H12B 0.9700 . ?
C13 C14 1.508(14) . ?
C13 H13A 0.9700 . ?
C13 H13B 0.9700 . ?
C14 H14A 0.9700 . ?
C14 H14B 0.9700 . ?
C15 C16 1.434(14) . ?
C15 H15A 0.9700 . ?
C15 H15B 0.9700 . ?
C16 H16A 0.9700 . ?
C16 H16B 0.9700 . ?
C17 C18 1.512(19) . ?
C17 C17 2.01(4) 2 ?
C18 H18A 0.9700 . ?
C18 H18B 0.9700 . ?
C19 C19 1.416(17) 2 ?
C19 N19' 1.475(18) . ?
C19 N19' 1.879(15) 2 ?
C20 C21 1.414(16) . ?
C20 H20A 0.9700 . ?
C20 H20B 0.9700 . ?
C21 H21A 0.9700 . ?
C21 H21B 0.9700 . ?
C22 C23 1.401(17) 3_566 ?
C22 H22A 0.9700 . ?
C22 H22B 0.9700 . ?
C23 C22 1.401(17) 3_566 ?
C23 H23A 0.9700 . ?
C23 H23B 0.9700 . ?
N19' Cu6 2.008(16) 2 ?
